data_2203884
loop_
_publ_author_name
'Lan-Fen Chen'
'Jie Zhang'
'Li-Jun Song'
'Wen-Guo Wang'
'Zhan-Feng Ju'

_publ_section_title
;
 Tetrakis(\m-\a-naphthylacetato-\k^2^<i>O</i>:<i>O</i>')bis[(dimethyl
 sulfoxide-\k<i>O</i>)copper(II)]--\a-naphthylacetic acid--dimethyl
 sulfoxide (1/2/2)
;
_journal_issue 7
_journal_name_full 'Acta Crystallographica Section E'
_journal_page_first m1032
_journal_page_last m1034
_journal_paper_doi 10.1107/S1600536804015284
_journal_volume 60
_journal_year 2004
_chemical_formula_iupac '[Cu2 (C12 H9 O2)4 (C2 H6 O S)2], 2C12 H10 O2, 2C2 H6 O S'
_chemical_formula_moiety 'C52 H48 Cu2 O10 S2, 2C12 H10 O2, 2C2 H6 O S'
_chemical_formula_sum 'C80 H80 Cu2 O16 S4'
_chemical_formula_weight 1552.76
_chemical_name_systematic
;
Tetrakis(\m-\a-naphthylacetato-\k^2^O:O')bis[(dimethyl
sulfoxide-\kO)copper(II)]--\a-naphthylacetic acid--dimethyl sulfoxide (1/2/2)
;
_space_group_IT_number 14
_symmetry_cell_setting monoclinic
_symmetry_space_group_name_Hall '-P 2ybc'
_symmetry_space_group_name_H-M 'P 1 21/c 1'
_atom_sites_solution_hydrogens geom
_atom_sites_solution_primary direct
_atom_sites_solution_secondary difmap
_cell_angle_alpha 90.00
_cell_angle_beta 100.905(3)
_cell_angle_gamma 90.00
_cell_formula_units_Z 2
_cell_length_a 12.367(4)
_cell_length_b 13.192(4)
_cell_length_c 22.682(7)
_cell_measurement_reflns_used 8025
_cell_measurement_temperature 130.1500
_cell_measurement_theta_max 28.2812
_cell_measurement_theta_min 0.9143
_cell_volume 3634(2)
_computing_cell_refinement CrystalClear
_computing_data_collection 'CrystalClear (Rigaku, 2000)'
_computing_data_reduction CrystalClear
_computing_molecular_graphics 'PLEASE PROVIDE'
_computing_publication_material SHELXL97
_computing_structure_refinement 'SHELXL97 (Sheldrick, 1997)'
_computing_structure_solution 'SHELXS97 (Sheldrick, 1990)'
_diffrn_ambient_temperature 130.15000
_diffrn_detector_area_resol_mean 14.6306
_diffrn_measured_fraction_theta_full 0.998
_diffrn_measured_fraction_theta_max 0.998
_diffrn_measurement_device_type 'MERCURY CCD (2x2 bin mode)'
_diffrn_measurement_method dtprofit.ref
_diffrn_radiation_monochromator graphite
_diffrn_radiation_type MoK\a
_diffrn_radiation_wavelength 0.71073
_diffrn_reflns_av_R_equivalents 0.0525
_diffrn_reflns_av_sigmaI/netI 0.0572
_diffrn_reflns_limit_h_max 16
_diffrn_reflns_limit_h_min -16
_diffrn_reflns_limit_k_max 15
_diffrn_reflns_limit_k_min -17
_diffrn_reflns_limit_l_max 28
_diffrn_reflns_limit_l_min -30
_diffrn_reflns_number 29703
_diffrn_reflns_theta_full 28.28
_diffrn_reflns_theta_max 28.28
_diffrn_reflns_theta_min 2.24
_diffrn_standards_decay_% 0
_diffrn_standards_interval_count 0
_diffrn_standards_number 0
_exptl_absorpt_coefficient_mu 0.769
_exptl_absorpt_correction_T_max 0.926
_exptl_absorpt_correction_T_min 0.831
_exptl_absorpt_correction_type multi-scan
_exptl_absorpt_process_details '(Blessing, 1995, 1997)'
_exptl_crystal_colour Blue
_exptl_crystal_density_diffrn 1.419
_exptl_crystal_density_method 'not measured'
_exptl_crystal_description Cube
_exptl_crystal_F_000 1620
_exptl_crystal_size_max 0.30
_exptl_crystal_size_mid 0.20
_exptl_crystal_size_min 0.10
_refine_diff_density_max 0.712
_refine_diff_density_min -0.478
_refine_ls_extinction_method none
_refine_ls_goodness_of_fit_ref 1.184
_refine_ls_hydrogen_treatment mixed
_refine_ls_matrix_type full
_refine_ls_number_parameters 463
_refine_ls_number_reflns 8999
_refine_ls_number_restraints 0
_refine_ls_restrained_S_all 1.184
_refine_ls_R_factor_all 0.0863
_refine_ls_R_factor_gt 0.0703
_refine_ls_shift/su_max 0.000
_refine_ls_shift/su_mean 0.000
_refine_ls_structure_factor_coef Fsqd
_refine_ls_weighting_details 'calc w = 1/[\s^2^(Fo^2^)+(0.0375P)^2^+5.2231P] where P = (Fo^2^+2Fc^2^)/3'
_refine_ls_weighting_scheme calc
_refine_ls_wR_factor_gt 0.1290
_refine_ls_wR_factor_ref 0.1357
_reflns_number_gt 7677
_reflns_number_total 8999
_reflns_threshold_expression I>2\s(I)
_cod_data_source_file cv6332.cif
_cod_data_source_block I
_cod_depositor_comments
;
The following automatic conversions were performed:
'_exptl_absorpt_correction_type' value 'Multi-scan' changed to
'multi-scan' according to
'/home/saulius/struct/CIF-dictionaries/cif_core.dic' dictionary named
'cif_core.dic' version 2.4.1 from 2010-06-29.

Automatic conversion script
Id: cif_fix_enum 1527 2010-12-29 10:47:43Z saulius 

The following automatic conversions were performed:

'_exptl_absorpt_correction_type' value 'Multi-scan' changed to
'multi-scan' according to
/home/saulius/struct/CIF-dictionaries/cif_core.dic dictionary named
'cif_core.dic' version 2.4.1 from 2010-06-29.

Automatic conversion script
Id: cif_fix_values 1715 2011-07-08 13:25:40Z adriana 
;
_cod_original_sg_symbol_H-M 'P 21/c'
_cod_database_code 2203884
_cod_database_fobs_code 2203884

loop_
_symmetry_equiv_pos_as_xyz
'x, y, z'
'-x, y+1/2, -z+1/2'
'-x, -y, -z'
'x, -y-1/2, z-1/2'

loop_
_atom_site_label
_atom_site_fract_x
_atom_site_fract_y
_atom_site_fract_z
_atom_site_U_iso_or_equiv
_atom_site_adp_type
_atom_site_calc_flag
_atom_site_refinement_flags
_atom_site_occupancy
_atom_site_type_symbol
Cu1 0.10667(3) 0.51509(3) 0.007282(17) 0.01682(10) Uani d . 1 Cu
S1 0.34858(7) 0.61011(6) -0.01466(4) 0.02472(18) Uani d . 1 S
S2 0.37426(7) 0.72230(6) 0.13177(4) 0.0279(2) Uani d . 1 S
O1 0.10956(19) 0.47915(18) 0.09213(10) 0.0271(5) Uani d . 1 O
O2 0.07294(19) 0.54488(19) -0.07880(10) 0.0290(5) Uani d . 1 O
O3 0.06986(18) 0.65490(16) 0.02514(11) 0.0269(5) Uani d . 1 O
O4 0.11248(18) 0.37120(17) -0.01162(12) 0.0303(6) Uani d . 1 O
O5 0.28033(18) 0.55015(17) 0.02227(11) 0.0244(5) Uani d . 1 O
O6 0.4789(2) -0.0135(2) 0.15966(13) 0.0372(7) Uani d . 1 O
H6B 0.466(4) -0.072(3) 0.164(2) 0.045(13) Uiso d . 1 H
O7 0.6459(3) -0.0369(3) 0.2114(2) 0.0892(16) Uani d . 1 O
O8 0.4223(2) 0.79862(18) 0.17915(11) 0.0336(6) Uani d . 1 O
C1 -0.0722(3) 0.4533(3) 0.20107(15) 0.0283(7) Uani d . 1 C
C2 -0.1330(3) 0.3741(3) 0.21667(17) 0.0409(10) Uani d . 1 C
H2 -0.1091 0.3081 0.2124 0.049 Uiso calc R 1 H
C3 -0.2302(4) 0.3899(4) 0.23891(19) 0.0501(12) Uani d . 1 C
H3 -0.2690 0.3345 0.2494 0.060 Uiso calc R 1 H
C4 -0.2679(3) 0.4847(4) 0.24520(18) 0.0523(13) Uani d . 1 C
H4 -0.3317 0.4939 0.2606 0.063 Uiso calc R 1 H
C5 -0.2108(3) 0.5708(4) 0.22851(17) 0.0425(10) Uani d . 1 C
C6 -0.2496(4) 0.6702(4) 0.2332(2) 0.0556(14) Uani d . 1 C
H6A -0.3138 0.6806 0.2481 0.067 Uiso calc R 1 H
C7 -0.1945(4) 0.7512(4) 0.2164(2) 0.0611(15) Uani d . 1 C
H7 -0.2218 0.8163 0.2194 0.073 Uiso calc R 1 H
C8 -0.0967(4) 0.7370(3) 0.19457(18) 0.0459(11) Uani d . 1 C
H8 -0.0594 0.7927 0.1833 0.055 Uiso calc R 1 H
C9 -0.0557(3) 0.6406(3) 0.18980(16) 0.0335(8) Uani d . 1 C
H9 0.0093 0.6321 0.1754 0.040 Uiso calc R 1 H
C10 -0.1113(3) 0.5547(3) 0.20647(15) 0.0298(8) Uani d . 1 C
C11 -0.0491(3) 0.1349(2) -0.02880(16) 0.0271(7) Uani d . 1 C
C12 -0.1172(3) 0.0945(3) -0.07694(17) 0.0314(8) Uani d . 1 C
H12 -0.1049 0.1095 -0.1152 0.038 Uiso calc R 1 H
C13 -0.2063(3) 0.0303(3) -0.07135(18) 0.0347(9) Uani d . 1 C
H13 -0.2525 0.0056 -0.1055 0.042 Uiso calc R 1 H
C14 -0.2244(3) 0.0046(3) -0.01592(19) 0.0347(9) Uani d . 1 C
H14 -0.2828 -0.0378 -0.0122 0.042 Uiso calc R 1 H
C15 -0.1539(3) 0.0426(2) 0.03640(16) 0.0266(7) Uani d . 1 C
C16 -0.1682(3) 0.0160(3) 0.09436(19) 0.0359(9) Uani d . 1 C
H16 -0.2244 -0.0285 0.0989 0.043 Uiso calc R 1 H
C17 -0.1016(4) 0.0540(3) 0.1439(2) 0.0422(10) Uani d . 1 C
H17 -0.1131 0.0356 0.1818 0.051 Uiso calc R 1 H
C18 -0.0154(3) 0.1208(3) 0.13850(18) 0.0373(9) Uani d . 1 C
H18 0.0297 0.1463 0.1728 0.045 Uiso calc R 1 H
C19 0.0022(3) 0.1485(3) 0.08287(17) 0.0313(8) Uani d . 1 C
H19 0.0591 0.1931 0.0797 0.038 Uiso calc R 1 H
C20 -0.0663(3) 0.1094(2) 0.02928(16) 0.0244(7) Uani d . 1 C
C21 0.5123(3) 0.1918(2) 0.13925(15) 0.0253(7) Uani d . 1 C
C22 0.4654(3) 0.2570(3) 0.17411(16) 0.0316(8) Uani d . 1 C
H22 0.4914 0.2583 0.2154 0.038 Uiso calc R 1 H
C23 0.3789(3) 0.3219(3) 0.14881(18) 0.0365(9) Uani d . 1 C
H23 0.3475 0.3646 0.1736 0.044 Uiso calc R 1 H
C24 0.3404(3) 0.3232(3) 0.08848(17) 0.0320(8) Uani d . 1 C
H24 0.2828 0.3662 0.0724 0.038 Uiso calc R 1 H
C25 0.3882(3) 0.2591(2) 0.04993(15) 0.0242(7) Uani d . 1 C
C26 0.3529(3) 0.2618(3) -0.01333(16) 0.0285(8) Uani d . 1 C
H26 0.2959 0.3051 -0.0300 0.034 Uiso calc R 1 H
C27 0.4008(3) 0.2021(3) -0.05005(16) 0.0306(8) Uani d . 1 C
H27 0.3770 0.2053 -0.0914 0.037 Uiso calc R 1 H
C28 0.4866(3) 0.1353(3) -0.02528(17) 0.0297(8) Uani d . 1 C
H28 0.5199 0.0951 -0.0504 0.036 Uiso calc R 1 H
C29 0.5209(3) 0.1295(2) 0.03549(16) 0.0252(7) Uani d . 1 C
H29 0.5760 0.0836 0.0511 0.030 Uiso calc R 1 H
C30 0.4748(3) 0.1917(2) 0.07532(15) 0.0221(7) Uani d . 1 C
C31 0.0320(3) 0.4349(3) 0.17714(15) 0.0295(8) Uani d . 1 C
H31A 0.0532 0.3645 0.1839 0.035 Uiso calc R 1 H
H31B 0.0904 0.4763 0.1997 0.035 Uiso calc R 1 H
C32 0.0217(3) 0.4586(2) 0.11057(14) 0.0219(7) Uani d . 1 C
C33 0.0454(3) 0.2045(2) -0.03606(18) 0.0306(8) Uani d . 1 C
H33A 0.1116 0.1814 -0.0095 0.037 Uiso calc R 1 H
H33B 0.0576 0.1988 -0.0769 0.037 Uiso calc R 1 H
C34 0.0274(3) 0.3157(2) -0.02284(14) 0.0225(7) Uani d . 1 C
C35 0.6058(3) 0.1239(3) 0.16856(17) 0.0312(8) Uani d . 1 C
H35A 0.6602 0.1225 0.1428 0.037 Uiso calc R 1 H
H35B 0.6404 0.1553 0.2061 0.037 Uiso calc R 1 H
C36 0.5788(3) 0.0157(3) 0.18177(16) 0.0290(7) Uani d . 1 C
C37 0.2637(3) 0.7113(3) -0.04867(19) 0.0348(9) Uani d . 1 C
H37A 0.2977 0.7432 -0.0786 0.052 Uiso calc R 1 H
H37B 0.2547 0.7601 -0.0186 0.052 Uiso calc R 1 H
H37C 0.1930 0.6851 -0.0672 0.052 Uiso calc R 1 H
C38 0.3488(4) 0.5363(3) -0.07993(18) 0.0398(9) Uani d . 1 C
H38A 0.2747 0.5172 -0.0972 0.060 Uiso calc R 1 H
H38B 0.3924 0.4765 -0.0694 0.060 Uiso calc R 1 H
H38C 0.3795 0.5752 -0.1085 0.060 Uiso calc R 1 H
C39 0.2526(3) 0.6746(3) 0.15268(17) 0.0352(8) Uani d . 1 C
H39A 0.2275 0.6161 0.1288 0.053 Uiso calc R 1 H
H39B 0.1965 0.7259 0.1462 0.053 Uiso calc R 1 H
H39C 0.2680 0.6560 0.1943 0.053 Uiso calc R 1 H
C40 0.4560(3) 0.6110(3) 0.14888(18) 0.0374(9) Uani d . 1 C
H40A 0.4624 0.5950 0.1907 0.056 Uiso calc R 1 H
H40B 0.5280 0.6226 0.1401 0.056 Uiso calc R 1 H
H40C 0.4217 0.5555 0.1250 0.056 Uiso calc R 1 H

loop_
_atom_site_aniso_label
_atom_site_aniso_U_11
_atom_site_aniso_U_22
_atom_site_aniso_U_33
_atom_site_aniso_U_12
_atom_site_aniso_U_13
_atom_site_aniso_U_23
Cu1 0.01654(18) 0.01465(18) 0.01970(19) 0.00115(14) 0.00453(14) 0.00017(14)
S1 0.0185(4) 0.0265(4) 0.0302(4) -0.0009(3) 0.0072(3) 0.0008(3)
S2 0.0330(5) 0.0259(4) 0.0240(4) -0.0020(3) 0.0033(4) -0.0011(3)
O1 0.0245(12) 0.0335(13) 0.0234(12) 0.0006(10) 0.0046(10) 0.0040(10)
O2 0.0230(12) 0.0440(15) 0.0203(12) -0.0051(10) 0.0053(10) 0.0024(10)
O3 0.0242(12) 0.0167(11) 0.0410(15) 0.0017(9) 0.0090(11) -0.0024(10)
O4 0.0219(12) 0.0187(12) 0.0504(16) 0.0030(9) 0.0071(11) -0.0069(10)
O5 0.0195(11) 0.0246(12) 0.0302(13) -0.0015(9) 0.0080(10) 0.0034(9)
O6 0.0350(14) 0.0260(13) 0.0455(16) -0.0063(12) -0.0057(12) 0.0088(12)
O7 0.0408(19) 0.053(2) 0.160(4) -0.0003(16) -0.018(2) 0.058(2)
O8 0.0440(15) 0.0249(13) 0.0312(14) -0.0066(11) 0.0056(12) -0.0046(10)
C1 0.0316(18) 0.0349(19) 0.0175(16) -0.0031(15) 0.0024(14) 0.0016(13)
C2 0.046(2) 0.047(2) 0.028(2) -0.0084(19) 0.0051(18) 0.0125(17)
C3 0.046(3) 0.072(3) 0.033(2) -0.020(2) 0.0098(19) 0.013(2)
C4 0.031(2) 0.100(4) 0.028(2) -0.012(2) 0.0122(17) -0.004(2)
C5 0.029(2) 0.074(3) 0.024(2) 0.003(2) 0.0033(16) -0.0119(19)
C6 0.037(2) 0.086(4) 0.041(3) 0.016(2) -0.002(2) -0.029(2)
C7 0.067(3) 0.061(3) 0.045(3) 0.030(3) -0.016(2) -0.028(2)
C8 0.064(3) 0.037(2) 0.032(2) 0.002(2) -0.003(2) -0.0071(17)
C9 0.035(2) 0.037(2) 0.0274(19) 0.0012(16) 0.0031(16) -0.0042(15)
C10 0.0260(18) 0.044(2) 0.0199(17) -0.0008(15) 0.0047(14) -0.0020(14)
C11 0.0319(18) 0.0154(15) 0.0352(19) 0.0077(13) 0.0097(15) 0.0021(13)
C12 0.034(2) 0.0218(17) 0.037(2) 0.0061(14) 0.0050(16) 0.0046(14)
C13 0.0275(19) 0.0299(19) 0.041(2) 0.0036(15) -0.0078(16) -0.0032(16)
C14 0.0263(18) 0.0226(18) 0.055(3) 0.0045(14) 0.0069(17) 0.0029(16)
C15 0.0252(17) 0.0189(16) 0.038(2) 0.0075(13) 0.0118(15) 0.0049(13)
C16 0.036(2) 0.0264(18) 0.050(2) 0.0083(16) 0.0194(18) 0.0051(17)
C17 0.052(3) 0.036(2) 0.042(2) 0.0124(19) 0.016(2) 0.0077(17)
C18 0.046(2) 0.033(2) 0.033(2) 0.0109(17) 0.0064(18) -0.0001(15)
C19 0.034(2) 0.0207(17) 0.039(2) 0.0035(14) 0.0070(16) 0.0014(14)
C20 0.0240(17) 0.0166(15) 0.0344(19) 0.0074(12) 0.0097(14) 0.0051(13)
C21 0.0247(17) 0.0229(16) 0.0276(18) -0.0059(13) 0.0029(14) 0.0031(13)
C22 0.041(2) 0.0272(18) 0.0259(18) -0.0046(15) 0.0051(16) -0.0006(14)
C23 0.047(2) 0.0247(18) 0.041(2) 0.0043(16) 0.0181(18) -0.0021(15)
C24 0.035(2) 0.0242(18) 0.039(2) 0.0112(15) 0.0106(16) 0.0075(15)
C25 0.0239(16) 0.0190(16) 0.0301(18) 0.0004(12) 0.0059(14) 0.0047(13)
C26 0.0236(17) 0.0264(18) 0.035(2) -0.0010(14) 0.0030(15) 0.0083(14)
C27 0.0306(19) 0.034(2) 0.0259(18) -0.0087(15) 0.0028(15) 0.0053(14)
C28 0.0310(19) 0.0267(18) 0.035(2) -0.0046(14) 0.0141(15) -0.0005(14)
C29 0.0235(17) 0.0204(16) 0.0320(19) 0.0006(13) 0.0061(14) 0.0000(13)
C30 0.0224(16) 0.0178(15) 0.0260(17) -0.0014(12) 0.0044(13) 0.0018(12)
C31 0.0320(19) 0.0328(19) 0.0230(18) 0.0035(15) 0.0038(15) 0.0040(14)
C32 0.0271(17) 0.0171(15) 0.0217(16) 0.0025(12) 0.0047(13) 0.0009(11)
C33 0.035(2) 0.0201(17) 0.040(2) 0.0025(14) 0.0150(16) -0.0008(14)
C34 0.0284(17) 0.0179(15) 0.0228(16) 0.0017(13) 0.0093(13) 0.0023(12)
C35 0.0271(18) 0.0316(19) 0.0314(19) -0.0045(14) -0.0034(15) 0.0060(15)
C36 0.0263(17) 0.0313(18) 0.0294(18) 0.0045(15) 0.0051(14) 0.0066(14)
C37 0.0295(19) 0.0239(18) 0.051(2) -0.0013(15) 0.0091(17) 0.0108(16)
C38 0.051(2) 0.039(2) 0.032(2) 0.0019(18) 0.0155(18) -0.0031(16)
C39 0.0304(19) 0.044(2) 0.030(2) -0.0027(16) 0.0034(16) -0.0029(16)
C40 0.038(2) 0.034(2) 0.039(2) 0.0060(16) 0.0029(17) -0.0076(16)

loop_
_atom_type_symbol
_atom_type_description
_atom_type_scat_dispersion_real
_atom_type_scat_dispersion_imag
_atom_type_scat_source
C C 0.0033 0.0016 'International Tables Vol C Tables 4.2.6.8 and 6.1.1.4'
H H 0.0000 0.0000 'International Tables Vol C Tables 4.2.6.8 and 6.1.1.4'
O O 0.0106 0.0060 'International Tables Vol C Tables 4.2.6.8 and 6.1.1.4'
Cu Cu 0.3201 1.2651 'International Tables Vol C Tables 4.2.6.8 and 6.1.1.4'
S S 0.1246 0.1234 'International Tables Vol C Tables 4.2.6.8 and 6.1.1.4'

loop_
_geom_angle_atom_site_label_1
_geom_angle_atom_site_label_2
_geom_angle_atom_site_label_3
_geom_angle_site_symmetry_1
_geom_angle_site_symmetry_3
_geom_angle
_geom_angle_publ_flag
O4 Cu1 O2 . . 89.19(11) yes
O4 Cu1 O3 . . 168.76(10) yes
O2 Cu1 O3 . . 90.18(11) yes
O4 Cu1 O1 . . 89.19(11) yes
O2 Cu1 O1 . . 168.76(10) yes
O3 Cu1 O1 . . 89.24(10) yes
O4 Cu1 O5 . . 99.56(9) yes
O2 Cu1 O5 . . 97.58(9) yes
O3 Cu1 O5 . . 91.65(9) yes
O1 Cu1 O5 . . 93.66(9) yes
O4 Cu1 Cu1 . 3_565 84.42(7) yes
O2 Cu1 Cu1 . 3_565 83.43(7) yes
O3 Cu1 Cu1 . 3_565 84.36(7) yes
O1 Cu1 Cu1 . 3_565 85.34(7) yes
O5 Cu1 Cu1 . 3_565 175.90(7) yes
O5 S1 C38 . . 105.26(17) no
O5 S1 C37 . . 106.60(15) no
C38 S1 C37 . . 98.3(2) no
C32 O1 Cu1 . . 121.0(2) yes
C34 O4 Cu1 . . 122.9(2) yes
C34 O3 Cu1 3_565 . 122.7(2) yes
C32 O2 Cu1 3_565 . 124.4(2) yes
S1 O5 Cu1 . . 131.64(14) yes
C36 O6 H6B . . 116(3) no
C26 C25 C30 . . 119.2(3) no
C26 C25 C24 . . 121.5(3) no
C30 C25 C24 . . 119.3(3) no
O3 C34 O4 3_565 . 125.6(3) no
O3 C34 C33 3_565 . 117.7(3) no
O4 C34 C33 . . 116.7(3) no
C12 C11 C20 . . 118.5(3) no
C12 C11 C33 . . 121.6(3) no
C20 C11 C33 . . 119.9(3) no
C1 C31 C32 . . 114.0(3) no
C1 C31 H31A . . 108.7 no
C32 C31 H31A . . 108.7 no
C1 C31 H31B . . 108.7 no
C32 C31 H31B . . 108.7 no
H31A C31 H31B . . 107.6 no
C22 C21 C30 . . 119.6(3) no
C22 C21 C35 . . 119.3(3) no
C30 C21 C35 . . 121.1(3) no
O7 C36 O6 . . 123.7(4) no
O7 C36 C35 . . 120.6(3) no
O6 C36 C35 . . 115.7(3) no
C24 C23 C22 . . 120.8(3) no
C24 C23 H23 . . 119.6 no
C22 C23 H23 . . 119.6 no
C27 C26 C25 . . 121.2(3) no
C27 C26 H26 . . 119.4 no
C25 C26 H26 . . 119.4 no
O2 C32 O1 3_565 . 125.8(3) no
O2 C32 C31 3_565 . 117.1(3) no
O1 C32 C31 . . 117.2(3) no
C28 C29 C30 . . 121.7(3) no
C28 C29 H29 . . 119.2 no
C30 C29 H29 . . 119.2 no
C29 C30 C25 . . 117.7(3) no
C29 C30 C21 . . 123.5(3) no
C25 C30 C21 . . 118.7(3) no
C13 C14 C15 . . 120.1(3) no
C13 C14 H14 . . 120.0 no
C15 C14 H14 . . 120.0 no
C11 C20 C15 . . 120.2(3) no
C11 C20 C19 . . 122.3(3) no
C15 C20 C19 . . 117.6(3) no
C2 C1 C10 . . 118.5(4) no
C2 C1 C31 . . 121.1(4) no
C10 C1 C31 . . 120.3(3) no
C14 C13 C12 . . 119.9(3) no
C14 C13 H13 . . 120.0 no
C12 C13 H13 . . 120.0 no
C17 C16 C15 . . 121.3(4) no
C17 C16 H16 . . 119.4 no
C15 C16 H16 . . 119.4 no
C26 C27 C28 . . 119.9(3) no
C26 C27 H27 . . 120.0 no
C28 C27 H27 . . 120.0 no
C21 C22 C23 . . 121.3(3) no
C21 C22 H22 . . 119.3 no
C23 C22 H22 . . 119.3 no
C29 C28 C27 . . 120.2(3) no
C29 C28 H28 . . 119.9 no
C27 C28 H28 . . 119.9 no
C16 C15 C14 . . 121.8(3) no
C16 C15 C20 . . 119.5(3) no
C14 C15 C20 . . 118.7(3) no
C9 C10 C5 . . 118.0(4) no
C9 C10 C1 . . 122.4(3) no
C5 C10 C1 . . 119.6(4) no
C11 C12 C13 . . 122.6(4) no
C11 C12 H12 . . 118.7 no
C13 C12 H12 . . 118.7 no
C34 C33 C11 . . 114.7(3) no
C34 C33 H33A . . 108.6 no
C11 C33 H33A . . 108.6 no
C34 C33 H33B . . 108.6 no
C11 C33 H33B . . 108.6 no
H33A C33 H33B . . 107.6 no
C23 C24 C25 . . 120.3(3) no
C23 C24 H24 . . 119.9 no
C25 C24 H24 . . 119.9 no
S1 C37 H37A . . 109.5 no
S1 C37 H37B . . 109.5 no
H37A C37 H37B . . 109.5 no
S1 C37 H37C . . 109.5 no
H37A C37 H37C . . 109.5 no
H37B C37 H37C . . 109.5 no
C36 C35 C21 . . 117.9(3) no
C36 C35 H35A . . 107.8 no
C21 C35 H35A . . 107.8 no
C36 C35 H35B . . 107.8 no
C21 C35 H35B . . 107.8 no
H35A C35 H35B . . 107.2 no
C18 C19 C20 . . 120.8(3) no
C18 C19 H19 . . 119.6 no
C20 C19 H19 . . 119.6 no
C19 C18 C17 . . 120.2(4) no
C19 C18 H18 . . 119.9 no
C17 C18 H18 . . 119.9 no
C8 C9 C10 . . 120.8(4) no
C8 C9 H9 . . 119.6 no
C10 C9 H9 . . 119.6 no
C6 C7 C8 . . 120.3(4) no
C6 C7 H7 . . 119.9 no
C8 C7 H7 . . 119.9 no
C3 C4 C5 . . 120.7(4) no
C3 C4 H4 . . 119.6 no
C5 C4 H4 . . 119.6 no
C7 C6 C5 . . 121.0(4) no
C7 C6 H6A . . 119.5 no
C5 C6 H6A . . 119.5 no
C4 C3 C2 . . 120.7(4) no
C4 C3 H3 . . 119.6 no
C2 C3 H3 . . 119.6 no
C16 C17 C18 . . 120.7(4) no
C16 C17 H17 . . 119.7 no
C18 C17 H17 . . 119.7 no
C9 C8 C7 . . 120.3(4) no
C9 C8 H8 . . 119.8 no
C7 C8 H8 . . 119.8 no
C1 C2 C3 . . 121.8(4) no
C1 C2 H2 . . 119.1 no
C3 C2 H2 . . 119.1 no
C6 C5 C10 . . 119.6(4) no
C6 C5 C4 . . 121.9(4) no
C10 C5 C4 . . 118.5(4) no
S2 C40 H40A . . 109.5 no
S2 C40 H40B . . 109.5 no
H40A C40 H40B . . 109.5 no
S2 C40 H40C . . 109.5 no
H40A C40 H40C . . 109.5 no
H40B C40 H40C . . 109.5 no
S2 C39 H39A . . 109.5 no
S2 C39 H39B . . 109.5 no
H39A C39 H39B . . 109.5 no
S2 C39 H39C . . 109.5 no
H39A C39 H39C . . 109.5 no
H39B C39 H39C . . 109.5 no
S1 C38 H38A . . 109.5 no
S1 C38 H38B . . 109.5 no
H38A C38 H38B . . 109.5 no
S1 C38 H38C . . 109.5 no
H38A C38 H38C . . 109.5 no
H38B C38 H38C . . 109.5 no
O8 S2 C39 . . 106.59(17) no
O8 S2 C40 . . 105.26(16) no
C39 S2 C40 . . 97.14(19) no

loop_
_geom_bond_atom_site_label_1
_geom_bond_atom_site_label_2
_geom_bond_site_symmetry_2
_geom_bond_distance
_geom_bond_publ_flag
Cu1 O4 . 1.950(2) yes
Cu1 O2 . 1.958(2) yes
Cu1 O3 . 1.960(2) yes
Cu1 O1 . 1.976(2) yes
Cu1 O5 . 2.160(2) yes
Cu1 Cu1 3_565 2.6264(11) yes
S1 O5 . 1.519(2) no
S1 C38 . 1.773(4) no
S1 C37 . 1.781(4) no
O1 C32 . 1.265(4) no
O4 C34 . 1.268(4) no
O3 C34 3_565 1.255(4) no
O2 C32 3_565 1.254(4) no
O6 C36 . 1.301(4) no
O6 H6B . 0.80(4) no
O7 C36 . 1.188(4) no
O8 S2 . 1.510(2) no
C25 C26 . 1.419(5) no
C25 C30 . 1.427(4) no
C25 C24 . 1.423(5) no
C34 O3 3_565 1.255(4) no
C34 C33 . 1.521(4) no
C11 C12 . 1.356(5) no
C11 C20 . 1.414(5) no
C11 C33 . 1.519(5) no
C31 C1 . 1.509(5) no
C31 C32 . 1.524(5) no
C31 H31A . 0.9700 no
C31 H31B . 0.9700 no
C21 C22 . 1.368(5) no
C21 C30 . 1.436(5) no
C21 C35 . 1.514(5) no
C36 C35 . 1.509(5) no
C23 C24 . 1.361(5) no
C23 C22 . 1.406(5) no
C23 H23 . 0.9300 no
C26 C27 . 1.361(5) no
C26 H26 . 0.9300 no
C32 O2 3_565 1.254(4) no
C29 C28 . 1.366(5) no
C29 C30 . 1.418(5) no
C29 H29 . 0.9300 no
C14 C13 . 1.361(6) no
C14 C15 . 1.424(5) no
C14 H14 . 0.9300 no
C20 C15 . 1.430(5) no
C20 C19 . 1.439(5) no
C1 C2 . 1.372(5) no
C1 C10 . 1.436(5) no
C13 C12 . 1.414(5) no
C13 H13 . 0.9300 no
C16 C17 . 1.357(6) no
C16 C15 . 1.404(5) no
C16 H16 . 0.9300 no
C27 C28 . 1.411(5) no
C27 H27 . 0.9300 no
C22 H22 . 0.9300 no
C28 H28 . 0.9300 no
C10 C9 . 1.413(5) no
C10 C5 . 1.428(5) no
C12 H12 . 0.9300 no
C33 H33A . 0.9700 no
C33 H33B . 0.9700 no
C24 H24 . 0.9300 no
C37 H37A . 0.9600 no
C37 H37B . 0.9600 no
C37 H37C . 0.9600 no
C35 H35A . 0.9700 no
C35 H35B . 0.9700 no
C19 C18 . 1.370(5) no
C19 H19 . 0.9300 no
C18 C17 . 1.407(6) no
C18 H18 . 0.9300 no
C9 C8 . 1.380(5) no
C9 H9 . 0.9300 no
C7 C6 . 1.360(8) no
C7 C8 . 1.403(7) no
C7 H7 . 0.9300 no
C4 C3 . 1.353(7) no
C4 C5 . 1.426(7) no
C4 H4 . 0.9300 no
C6 C5 . 1.407(7) no
C6 H6A . 0.9300 no
C3 C2 . 1.404(6) no
C3 H3 . 0.9300 no
C17 H17 . 0.9300 no
C8 H8 . 0.9300 no
C2 H2 . 0.9300 no
C40 S2 . 1.783(4) no
C40 H40A . 0.9600 no
C40 H40B . 0.9600 no
C40 H40C . 0.9600 no
C39 S2 . 1.776(4) no
C39 H39A . 0.9600 no
C39 H39B . 0.9600 no
C39 H39C . 0.9600 no
C38 H38A . 0.9600 no
C38 H38B . 0.9600 no
C38 H38C . 0.9600 no

loop_
_geom_hbond_atom_site_label_D
_geom_hbond_atom_site_label_H
_geom_hbond_atom_site_label_A
_geom_hbond_site_symmetry_A
_geom_hbond_distance_DH
_geom_hbond_distance_HA
_geom_hbond_distance_DA
_geom_hbond_angle_DHA
_geom_hbond_publ_flag
O6 H6B O8 1_545 0.80(4) 1.84(4) 2.635(4) 172(4) y
